data_4516768
loop_
_publ_author_name
'Karimov, Rashad R.'
'Sharma, Ankit'
'Hartwig, John F.'

_publ_section_title
;
 Late Stage Azidation of Complex Molecules.
;
_journal_issue 10
_journal_name_full 'ACS central science'
_journal_page_first 715
_journal_page_last 724
_journal_paper_doi 10.1021/acscentsci.6b00214
_journal_volume 2
_journal_year 2016
_chemical_absolute_configuration ad
_chemical_formula_sum 'C15 H23 N3 O3'
_chemical_formula_weight 293.36
_chemical_name_common azide_3h
_chemical_name_systematic azide_3h
_space_group.centring_type primitive

_space_group_crystal_system orthorhombic
_space_group_IT_number 19
_space_group_name_Hall 'P 2ac 2ab'
_space_group_name_H-M_alt 'P 21 21 21'
_atom_sites_solution_hydrogens geom
_atom_sites_solution_primary iterative
_atom_sites_solution_secondary difmap
_audit_creation_method SHELXL-2014/7
_cell_angle_alpha 90
_cell_angle_beta 90
_cell_angle_gamma 90
_cell_formula_units_Z 4
_cell_length_a 6.1715(3)
_cell_length_b 10.4190(6)
_cell_length_c 22.9681(13)
_cell_measurement_reflns_used 9794
_cell_measurement_temperature 100(2)
_cell_measurement_theta_max 68.17
_cell_measurement_theta_min 3.85
_cell_volume 1476.87(14)
_computing_cell_refinement 'Bruker SAINT'
_computing_data_collection 'Bruker APEX2'
_computing_data_reduction 'Bruker SAINT'
_computing_molecular_graphics ORTEP-32
_computing_publication_material WinGX
_computing_structure_refinement SHELXL-2014
_computing_structure_solution SHELXT-2014
_diffrn_ambient_temperature 100(2)
_diffrn_detector_area_resol_mean 8.366
_diffrn_measured_fraction_theta_full 0.985
_diffrn_measured_fraction_theta_max 0.983
_diffrn_measurement_device_type 'Bruker APEX-II CCD'
_diffrn_measurement_method '\f and \w scans'
_diffrn_radiation_type CuK\a
_diffrn_radiation_wavelength 1.54178
_diffrn_reflns_av_R_equivalents 0.0414
_diffrn_reflns_av_unetI/netI 0.0166
_diffrn_reflns_Laue_measured_fraction_full 0.985
_diffrn_reflns_Laue_measured_fraction_max 0.983
_diffrn_reflns_limit_h_max 5
_diffrn_reflns_limit_h_min -7
_diffrn_reflns_limit_k_max 12
_diffrn_reflns_limit_k_min -12
_diffrn_reflns_limit_l_max 27
_diffrn_reflns_limit_l_min -27
_diffrn_reflns_number 34567
_diffrn_reflns_point_group_measured_fraction_full 0.985
_diffrn_reflns_point_group_measured_fraction_max 0.983
_diffrn_reflns_theta_full 67.000
_diffrn_reflns_theta_max 68.240
_diffrn_reflns_theta_min 3.849
_diffrn_source 'microfocus rotating anode'
_exptl_absorpt_coefficient_mu 0.757
_exptl_absorpt_correction_T_max 0.753
_exptl_absorpt_correction_T_min 0.685
_exptl_absorpt_correction_type multi-scan
_exptl_absorpt_process_details SADABS
_exptl_crystal_colour colorless
_exptl_crystal_density_diffrn 1.319
_exptl_crystal_description plate
_exptl_crystal_F_000 632
_exptl_crystal_size_max 0.070
_exptl_crystal_size_mid 0.050
_exptl_crystal_size_min 0.030
_refine_diff_density_max 0.231
_refine_diff_density_min -0.154
_refine_diff_density_rms 0.036
_refine_ls_abs_structure_details
; 
 Flack x determined using 1092 quotients [(I+)-(I-)]/[(I+)+(I-)] 
 (Parsons, Flack and Wagner, Acta Cryst. B69 (2013) 249-259). 
;
_refine_ls_abs_structure_Flack 0.05(5)
_refine_ls_extinction_method none
_refine_ls_goodness_of_fit_ref 1.104
_refine_ls_hydrogen_treatment constr
_refine_ls_matrix_type full
_refine_ls_number_parameters 194
_refine_ls_number_reflns 2678
_refine_ls_number_restraints 0
_refine_ls_restrained_S_all 1.104
_refine_ls_R_factor_all 0.0301
_refine_ls_R_factor_gt 0.0299
_refine_ls_shift/su_max 0.000
_refine_ls_shift/su_mean 0.000
_refine_ls_structure_factor_coef Fsqd
_refine_ls_weighting_details 'w=1/[\s^2^(Fo^2^)+(0.0428P)^2^+0.4062P] where P=(Fo^2^+2Fc^2^)/3'
_refine_ls_weighting_scheme calc
_refine_ls_wR_factor_gt 0.0825
_refine_ls_wR_factor_ref 0.0826
_reflns_Friedel_coverage 0.697
_reflns_Friedel_fraction_full 0.985
_reflns_Friedel_fraction_max 0.983
_reflns_number_gt 2665
_reflns_number_total 2678
_reflns_threshold_expression 'I > 2\s(I)'
_cod_data_source_file oc6b00214_si_004.cif
_cod_data_source_block azide3h
_cod_database_code 4516768
_shelx_shelxl_version_number 2014/7
_shelx_space_group_comment
; 
The symmetry employed for this shelxl refinement is uniquely defined 
by the following loop, which should always be used as a source of 
symmetry information in preference to the above space-group names. 
They are only intended as comments. 
;
_shelx_estimated_absorpt_t_min 0.949
_shelx_estimated_absorpt_t_max 0.978

loop_
_space_group_symop_operation_xyz
'x, y, z'
'-x+1/2, -y, z+1/2'
'-x, y+1/2, -z+1/2'
'x+1/2, -y+1/2, -z'

loop_
_atom_site_label
_atom_site_type_symbol
_atom_site_fract_x
_atom_site_fract_y
_atom_site_fract_z
_atom_site_U_iso_or_equiv
_atom_site_adp_type
_atom_site_occupancy
_atom_site_site_symmetry_order
_atom_site_calc_flag
_atom_site_refinement_flags_posn
_atom_site_refinement_flags_adp
C1 C 0.3334(3) 0.51381(19) 0.59788(9) 0.0223(4) Uani 1 1 d . .
C2 C 0.3721(3) 0.65678(19) 0.58556(8) 0.0199(4) Uani 1 1 d . .
H2 H 0.3169 0.6737 0.5453 0.024 Uiso 1 1 calc R U
C3 C 0.6105(3) 0.69843(19) 0.58640(8) 0.0224(4) Uani 1 1 d . .
H3A H 0.6723 0.6848 0.6257 0.027 Uiso 1 1 calc R U
H3B H 0.6947 0.6464 0.5583 0.027 Uiso 1 1 calc R U
C4 C 0.6244(3) 0.83999(19) 0.57013(9) 0.0235(4) Uani 1 1 d . .
H4A H 0.5685 0.8513 0.5301 0.028 Uiso 1 1 calc R U
H4B H 0.7785 0.8665 0.5702 0.028 Uiso 1 1 calc R U
C5 C 0.4976(3) 0.9279(2) 0.61119(8) 0.0230(4) Uani 1 1 d . .
H5 H 0.5635 0.9221 0.6509 0.028 Uiso 1 1 calc R U
C6 C 0.2592(3) 0.88373(19) 0.61505(8) 0.0217(4) Uani 1 1 d . .
H6 H 0.1924 0.9003 0.5761 0.026 Uiso 1 1 calc R U
C7 C 0.1258(4) 0.9597(2) 0.65992(9) 0.0255(4) Uani 1 1 d . .
H7A H 0.1506 1.0527 0.6540 0.031 Uiso 1 1 calc R U
H7B H -0.0302 0.9425 0.6536 0.031 Uiso 1 1 calc R U
C8 C 0.1856(3) 0.9242(2) 0.72236(9) 0.0254(4) Uani 1 1 d . .
H8A H 0.0941 0.9739 0.7496 0.031 Uiso 1 1 calc R U
H8B H 0.3387 0.9477 0.7297 0.031 Uiso 1 1 calc R U
C9 C 0.1550(3) 0.7806(2) 0.73398(9) 0.0234(4) Uani 1 1 d . .
C10 C 0.2946(3) 0.70928(18) 0.68994(8) 0.0209(4) Uani 1 1 d . .
H10 H 0.4487 0.7354 0.6962 0.025 Uiso 1 1 calc R U
C11 C 0.2999(3) 0.48041(19) 0.66281(9) 0.0225(4) Uani 1 1 d . .
C12 C 0.2355(3) 0.73885(18) 0.62703(8) 0.0194(4) Uani 1 1 d . .
H12 H 0.0799 0.7153 0.6212 0.023 Uiso 1 1 calc R U
C13 C 0.5084(4) 0.4268(2) 0.57264(9) 0.0286(5) Uani 1 1 d . .
H13A H 0.4678 0.3369 0.5787 0.043 Uiso 1 1 calc R U
H13B H 0.6466 0.4441 0.5921 0.043 Uiso 1 1 calc R U
H13C H 0.5233 0.4435 0.5308 0.043 Uiso 1 1 calc R U
C14 C 0.5133(4) 1.0666(2) 0.59039(9) 0.0296(5) Uani 1 1 d . .
H14A H 0.6660 1.0897 0.5851 0.044 Uiso 1 1 calc R U
H14B H 0.4476 1.1234 0.6194 0.044 Uiso 1 1 calc R U
H14C H 0.4365 1.0757 0.5533 0.044 Uiso 1 1 calc R U
C15 C 0.2197(4) 0.7451(2) 0.79602(8) 0.0287(5) Uani 1 1 d . .
H15A H 0.1338 0.7956 0.8237 0.043 Uiso 1 1 calc R U
H15B H 0.3740 0.7634 0.8018 0.043 Uiso 1 1 calc R U
H15C H 0.1929 0.6535 0.8025 0.043 Uiso 1 1 calc R U
N1 N 0.1149(3) 0.48548(16) 0.57110(8) 0.0263(4) Uani 1 1 d . .
N2 N 0.0757(3) 0.36937(17) 0.56434(7) 0.0275(4) Uani 1 1 d . .
N3 N 0.0198(3) 0.26756(19) 0.55499(9) 0.0367(5) Uani 1 1 d . .
O1 O 0.2766(2) 0.57175(14) 0.70253(6) 0.0247(3) Uani 1 1 d . .
O2 O -0.0656(2) 0.74394(14) 0.72326(6) 0.0258(3) Uani 1 1 d . .
H2A H -0.1462 0.7774 0.7485 0.039 Uiso 1 1 calc R U
O3 O 0.2848(3) 0.36923(14) 0.67759(6) 0.0274(3) Uani 1 1 d . .

loop_
_atom_site_aniso_label
_atom_site_aniso_U_11
_atom_site_aniso_U_22
_atom_site_aniso_U_33
_atom_site_aniso_U_23
_atom_site_aniso_U_13
_atom_site_aniso_U_12
C1 0.0211(11) 0.0211(10) 0.0246(10) -0.0003(8) 0.0007(8) 0.0004(8)
C2 0.0193(10) 0.0208(10) 0.0196(9) 0.0011(7) -0.0002(7) 0.0006(8)
C3 0.0191(10) 0.0243(10) 0.0240(10) -0.0013(7) 0.0030(8) 0.0015(8)
C4 0.0194(10) 0.0271(10) 0.0239(9) 0.0004(8) 0.0029(8) -0.0023(8)
C5 0.0232(11) 0.0230(10) 0.0228(9) -0.0004(8) 0.0008(8) -0.0033(8)
C6 0.0220(10) 0.0207(10) 0.0225(9) 0.0010(7) -0.0007(8) 0.0006(8)
C7 0.0224(10) 0.0220(10) 0.0320(11) -0.0025(8) 0.0023(8) 0.0012(8)
C8 0.0229(11) 0.0270(10) 0.0264(10) -0.0074(9) 0.0043(8) -0.0026(8)
C9 0.0196(10) 0.0275(11) 0.0232(10) -0.0032(8) 0.0016(7) -0.0035(8)
C10 0.0194(10) 0.0185(9) 0.0248(10) 0.0010(7) -0.0004(8) -0.0029(8)
C11 0.0165(10) 0.0221(10) 0.0290(10) 0.0008(8) 0.0002(8) 0.0016(8)
C12 0.0163(9) 0.0202(9) 0.0216(9) -0.0012(7) 0.0008(7) -0.0008(8)
C13 0.0312(12) 0.0219(10) 0.0326(10) 0.0004(9) 0.0075(9) 0.0030(9)
C14 0.0332(12) 0.0233(10) 0.0323(11) -0.0001(9) 0.0042(9) -0.0034(9)
C15 0.0281(11) 0.0356(12) 0.0223(10) -0.0022(9) 0.0015(8) -0.0051(10)
N1 0.0280(9) 0.0197(9) 0.0313(9) 0.0002(7) -0.0035(8) -0.0030(7)
N2 0.0302(10) 0.0271(10) 0.0253(8) -0.0008(7) 0.0006(7) -0.0044(7)
N3 0.0410(12) 0.0314(11) 0.0376(10) -0.0033(8) -0.0003(9) -0.0079(9)
O1 0.0288(8) 0.0220(7) 0.0232(7) 0.0030(5) 0.0018(6) 0.0005(6)
O2 0.0199(7) 0.0325(8) 0.0251(7) -0.0062(6) 0.0037(5) -0.0035(6)
O3 0.0289(8) 0.0210(7) 0.0325(7) 0.0058(6) 0.0041(6) 0.0016(6)

loop_
_atom_type_symbol
_atom_type_description
_atom_type_scat_dispersion_real
_atom_type_scat_dispersion_imag
_atom_type_scat_source
C C 0.0181 0.0091 'International Tables Vol C Tables 4.2.6.8 and 6.1.1.4'
H H 0.0000 0.0000 'International Tables Vol C Tables 4.2.6.8 and 6.1.1.4'
N N 0.0311 0.0180 'International Tables Vol C Tables 4.2.6.8 and 6.1.1.4'
O O 0.0492 0.0322 'International Tables Vol C Tables 4.2.6.8 and 6.1.1.4'

loop_
_geom_angle_atom_site_label_1
_geom_angle_atom_site_label_2
_geom_angle_atom_site_label_3
_geom_angle
N1 C1 C13 111.18(17)
N1 C1 C2 104.67(15)
C13 C1 C2 113.38(17)
N1 C1 C11 103.26(16)
C13 C1 C11 109.14(17)
C2 C1 C11 114.66(16)
C12 C2 C3 111.22(16)
C12 C2 C1 109.96(15)
C3 C2 C1 114.91(16)
C12 C2 H2 106.8
C3 C2 H2 106.8
C1 C2 H2 106.8
C4 C3 C2 108.95(16)
C4 C3 H3A 109.9
C2 C3 H3A 109.9
C4 C3 H3B 109.9
C2 C3 H3B 109.9
H3A C3 H3B 108.3
C3 C4 C5 113.54(16)
C3 C4 H4A 108.9
C5 C4 H4A 108.9
C3 C4 H4B 108.9
C5 C4 H4B 108.9
H4A C4 H4B 107.7
C14 C5 C4 109.97(16)
C14 C5 C6 111.17(17)
C4 C5 C6 110.14(16)
C14 C5 H5 108.5
C4 C5 H5 108.5
C6 C5 H5 108.5
C7 C6 C12 109.49(16)
C7 C6 C5 113.25(16)
C12 C6 C5 113.13(16)
C7 C6 H6 106.8
C12 C6 H6 106.8
C5 C6 H6 106.8
C8 C7 C6 112.04(17)
C8 C7 H7A 109.2
C6 C7 H7A 109.2
C8 C7 H7B 109.2
C6 C7 H7B 109.2
H7A C7 H7B 107.9
C7 C8 C9 111.75(17)
C7 C8 H8A 109.3
C9 C8 H8A 109.3
C7 C8 H8B 109.3
C9 C8 H8B 109.3
H8A C8 H8B 107.9
O2 C9 C10 107.03(16)
O2 C9 C15 110.11(16)
C10 C9 C15 110.76(17)
O2 C9 C8 110.31(17)
C10 C9 C8 106.94(16)
C15 C9 C8 111.55(17)
O1 C10 C12 111.53(15)
O1 C10 C9 107.65(15)
C12 C10 C9 113.37(16)
O1 C10 H10 108.0
C12 C10 H10 108.0
C9 C10 H10 108.0
O3 C11 O1 119.04(18)
O3 C11 C1 119.75(18)
O1 C11 C1 121.12(17)
C10 C12 C2 110.20(16)
C10 C12 C6 110.18(15)
C2 C12 C6 112.53(15)
C10 C12 H12 107.9
C2 C12 H12 107.9
C6 C12 H12 107.9
C1 C13 H13A 109.5
C1 C13 H13B 109.5
H13A C13 H13B 109.5
C1 C13 H13C 109.5
H13A C13 H13C 109.5
H13B C13 H13C 109.5
C5 C14 H14A 109.5
C5 C14 H14B 109.5
H14A C14 H14B 109.5
C5 C14 H14C 109.5
H14A C14 H14C 109.5
H14B C14 H14C 109.5
C9 C15 H15A 109.5
C9 C15 H15B 109.5
H15A C15 H15B 109.5
C9 C15 H15C 109.5
H15A C15 H15C 109.5
H15B C15 H15C 109.5
N2 N1 C1 114.50(17)
N3 N2 N1 172.4(2)
C11 O1 C10 123.88(15)
C9 O2 H2A 109.5

loop_
_geom_bond_atom_site_label_1
_geom_bond_atom_site_label_2
_geom_bond_distance
C1 N1 1.511(3)
C1 C13 1.525(3)
C1 C2 1.535(3)
C1 C11 1.545(3)
C2 C12 1.533(3)
C2 C3 1.534(3)
C2 H2 1.0000
C3 C4 1.524(3)
C3 H3A 0.9900
C3 H3B 0.9900
C4 C5 1.530(3)
C4 H4A 0.9900
C4 H4B 0.9900
C5 C14 1.525(3)
C5 C6 1.544(3)
C5 H5 1.0000
C6 C7 1.538(3)
C6 C12 1.541(3)
C6 H6 1.0000
C7 C8 1.526(3)
C7 H7A 0.9900
C7 H7B 0.9900
C8 C9 1.532(3)
C8 H8A 0.9900
C8 H8B 0.9900
C9 O2 1.435(2)
C9 C10 1.522(3)
C9 C15 1.525(3)
C10 O1 1.466(2)
C10 C12 1.522(2)
C10 H10 1.0000
C11 O3 1.211(2)
C11 O1 1.326(2)
C12 H12 1.0000
C13 H13A 0.9800
C13 H13B 0.9800
C13 H13C 0.9800
C14 H14A 0.9800
C14 H14B 0.9800
C14 H14C 0.9800
C15 H15A 0.9800
C15 H15B 0.9800
C15 H15C 0.9800
N1 N2 1.244(2)
N2 N3 1.136(3)
O2 H2A 0.8400
